data_4120076
loop_
_publ_author_name
'Brian D. Rekken'
'Thomas M. Brown'
'James C. Fettinger'
'Felicitas Lips'
'Heikki M. Tuononen'
'Rolfe H. Herber'
'Philip P. Power'

_publ_section_title
;
 Dispersion Forces and Counterintuitive Steric Effects in Main Group
 Molecules: Heavier Group 14 (Si-Pb) Dichalcogenolate Carbene Analogues
 with Sub-90\% Interligand Bond Angles
;
_journal_name_full 'Journal of the American Chemical Society'
_journal_page_first 10134
_journal_page_last 10148
_journal_paper_doi 10.1021/ja403802a
_journal_volume 135
_journal_year 2013
_chemical_formula_moiety 'C60 H74 Br2 S2 Si, 0.82(C4 H8 O) 0.18(C4 H8 O2)'
_chemical_formula_sum 'C64 H82 Br2 O1.18 S2 Si'
_chemical_formula_weight 1122.20
_chemical_name_systematic
;
 ?
;
_space_group_crystal_system monoclinic
_space_group_IT_number 14
_space_group_name_Hall '-P 2ybc'
_space_group_name_H-M_alt 'P 1 21/c 1'
_symmetry_space_group_name_Hall '-P 2ybc'
_symmetry_space_group_name_H-M 'P 1 21/c 1'
_atom_sites_solution_hydrogens mixed
_audit_creation_method SHELXL-2012
_cell_angle_alpha 90
_cell_angle_beta 92.8600(10)
_cell_angle_gamma 90
_cell_formula_units_Z 4
_cell_length_a 15.2876(4)
_cell_length_b 13.9974(3)
_cell_length_c 27.6242(6)
_cell_measurement_reflns_used 3807
_cell_measurement_temperature 90(2)
_cell_measurement_theta_max 68.28
_cell_measurement_theta_min 2.89
_cell_volume 5903.8(2)
_computing_cell_refinement 'SAINT (8.27b) (Bruker, 2012)'
_computing_data_collection 'Apex2 (2012.2-0) (Bruker, 2012)'
_computing_data_reduction 'SAINT (8.27b) (Bruker, 2012)'
_computing_molecular_graphics 'Bruker SHELXTL'
_computing_publication_material 'Bruker SHELXTL'
_computing_structure_refinement 'SHELXL-2012 (Sheldrick, 2012)'
_computing_structure_solution 'SHELXS-97 (Sheldrick, 2008)'
_diffrn_ambient_temperature 90(2)
_diffrn_measured_fraction_theta_full 0.960
_diffrn_measured_fraction_theta_max 0.958
_diffrn_measurement_device_type 'Bruker APEX-II CCD'
_diffrn_measurement_method '\f and \w scans'
_diffrn_radiation_type CuK\a
_diffrn_radiation_wavelength 1.54178
_diffrn_reflns_av_unetI/netI 0.0368
_diffrn_reflns_Laue_measured_fraction_full 0.960
_diffrn_reflns_Laue_measured_fraction_max 0.958
_diffrn_reflns_limit_h_max 18
_diffrn_reflns_limit_h_min -18
_diffrn_reflns_limit_k_max 16
_diffrn_reflns_limit_k_min 0
_diffrn_reflns_limit_l_max 33
_diffrn_reflns_limit_l_min 0
_diffrn_reflns_number 10381
_diffrn_reflns_point_group_measured_fraction_full 0.960
_diffrn_reflns_point_group_measured_fraction_max 0.958
_diffrn_reflns_theta_full 67.679
_diffrn_reflns_theta_max 68.281
_diffrn_reflns_theta_min 2.894
_exptl_absorpt_coefficient_mu 2.891
_exptl_absorpt_correction_T_max 0.8093
_exptl_absorpt_correction_T_min 0.6085
_exptl_absorpt_correction_type multi-scan
_exptl_absorpt_process_details 'TWINABS V2012/1 (Sheldrick, 2012)'
_exptl_crystal_colour Colorless
_exptl_crystal_density_diffrn 1.263
_exptl_crystal_description Block
_exptl_crystal_F_000 2365.6
_exptl_crystal_size_max 0.249
_exptl_crystal_size_mid 0.195
_exptl_crystal_size_min 0.145
_refine_diff_density_max 0.566
_refine_diff_density_min -0.878
_refine_diff_density_rms 0.070
_refine_ls_extinction_method none
_refine_ls_goodness_of_fit_ref 1.024
_refine_ls_hydrogen_treatment constr
_refine_ls_matrix_type full
_refine_ls_number_parameters 656
_refine_ls_number_reflns 10381
_refine_ls_number_restraints 9
_refine_ls_restrained_S_all 1.027
_refine_ls_R_factor_all 0.0378
_refine_ls_R_factor_gt 0.0348
_refine_ls_shift/su_max 0.001
_refine_ls_shift/su_mean 0.000
_refine_ls_structure_factor_coef Fsqd
_refine_ls_weighting_details
;
 w=1/[\s^2^(Fo^2^)+(0.0629P)^2^+2.2464P]
 where P=(Fo^2^+2Fc^2^)/3
;
_refine_ls_weighting_scheme calc
_refine_ls_wR_factor_gt 0.0931
_refine_ls_wR_factor_ref 0.0950
_reflns_Friedel_coverage 0.000
_reflns_number_gt 9746
_reflns_number_total 10381
_reflns_threshold_expression 'I > 2\s(I)'
_cod_data_source_file ja403802a_si_019.cif
_cod_data_source_block BDR269TW54M
_cod_depositor_comments
;
The following automatic conversions were performed:

'_exptl_absorpt_correction_type' value 'Multi_scan' changed to
'multi-scan' according to the built-in table from CIF Core dictionary
named 'cif_core.dic' version 2.4.1 from 2010-06-29.

Automatic conversion script
Id: cif_fix_values 2281 2013-09-26 08:29:07Z andrius 
;
_cod_database_code 4120076
_shelx_space_group_comment
;
The symmetry employed for this shelxl refinement is uniquely defined
by the following loop, which should always be used as a source of
symmetry information in preference to the above space-group names.
They are only intended as comments.
;
_shelx_estimated_absorpt_t_min 0.533
_shelx_estimated_absorpt_t_max 0.679
_shelxl_version_number 2012-6

loop_
_space_group_symop_operation_xyz
'x, y, z'
'-x, y+1/2, -z+1/2'
'-x, -y, -z'
'x, -y-1/2, z-1/2'

loop_
_atom_site_label
_atom_site_type_symbol
_atom_site_fract_x
_atom_site_fract_y
_atom_site_fract_z
_atom_site_U_iso_or_equiv
_atom_site_adp_type
_atom_site_occupancy
_atom_site_site_symmetry_order
_atom_site_calc_flag
_atom_site_refinement_flags_posn
_atom_site_refinement_flags_adp
_atom_site_refinement_flags_occupancy
_atom_site_disorder_assembly
_atom_site_disorder_group
Br1 Br 0.62989(2) 0.50386(2) 0.71279(2) 0.02234(8) Uani 1 1 d . . . . .
Br2 Br 0.85847(2) 0.51264(2) 0.72098(2) 0.02018(8) Uani 1 1 d . . . . .
S1 S 0.73047(4) 0.73145(4) 0.71097(2) 0.01618(13) Uani 1 1 d . . . . .
S2 S 0.74390(4) 0.60116(5) 0.61374(2) 0.01770(13) Uani 1 1 d . . . . .
Si1 Si 0.74193(4) 0.58756(5) 0.68989(2) 0.01374(14) Uani 1 1 d . . . . .
C1 C 0.64256(17) 0.74140(17) 0.75117(9) 0.0151(5) Uani 1 1 d . . . . .
C2 C 0.65940(17) 0.73192(18) 0.80161(9) 0.0163(5) Uani 1 1 d . . . . .
C3 C 0.59263(18) 0.75756(19) 0.83183(9) 0.0188(5) Uani 1 1 d . . . . .
H3 H 0.6026 0.7524 0.8660 0.023 Uiso 1 1 calc R U . . .
C4 C 0.51252(18) 0.79016(19) 0.81331(9) 0.0188(5) Uani 1 1 d . . . . .
H4 H 0.4683 0.8076 0.8346 0.023 Uiso 1 1 calc R U . . .
C5 C 0.49685(18) 0.79739(18) 0.76341(9) 0.0185(5) Uani 1 1 d . . . . .
H5 H 0.4413 0.8190 0.7509 0.022 Uiso 1 1 calc R U . . .
C6 C 0.56104(17) 0.77361(18) 0.73149(9) 0.0161(5) Uani 1 1 d . . . . .
C7 C 0.74663(17) 0.69855(18) 0.82270(8) 0.0162(5) Uani 1 1 d . . . . .
C8 C 0.75480(18) 0.60625(19) 0.84303(9) 0.0187(5) Uani 1 1 d . . . . .
C9 C 0.83687(19) 0.5768(2) 0.86152(10) 0.0219(6) Uani 1 1 d . . . . .
H9 H 0.8436 0.5147 0.8751 0.026 Uiso 1 1 calc R U . . .
C10 C 0.90882(19) 0.6367(2) 0.86040(10) 0.0230(6) Uani 1 1 d . . . . .
H10 H 0.9647 0.6148 0.8722 0.028 Uiso 1 1 calc R U . . .
C11 C 0.89952(18) 0.7287(2) 0.84201(9) 0.0208(6) Uani 1 1 d . . . . .
H11 H 0.9488 0.7700 0.8423 0.025 Uiso 1 1 calc R U . . .
C12 C 0.81884(17) 0.76099(19) 0.82311(9) 0.0175(5) Uani 1 1 d . . . . .
C13 C 0.67669(19) 0.5400(2) 0.84799(10) 0.0218(6) Uani 1 1 d . . . . .
H13 H 0.6284 0.5619 0.8249 0.026 Uiso 1 1 calc R U . . .
C14 C 0.6968(2) 0.4352(2) 0.83675(11) 0.0294(7) Uani 1 1 d . . . . .
H14A H 0.7249 0.4312 0.8057 0.044 Uiso 1 1 calc R U . . .
H14B H 0.6422 0.3984 0.8349 0.044 Uiso 1 1 calc R U . . .
H14C H 0.7362 0.4090 0.8625 0.044 Uiso 1 1 calc R U . . .
C15 C 0.6444(2) 0.5469(2) 0.89966(10) 0.0294(7) Uani 1 1 d . . . . .
H15A H 0.5943 0.5041 0.9028 0.044 Uiso 1 1 calc R U . . .
H15B H 0.6266 0.6128 0.9061 0.044 Uiso 1 1 calc R U . . .
H15C H 0.6917 0.5283 0.9230 0.044 Uiso 1 1 calc R U . . .
C16 C 0.80772(18) 0.86526(18) 0.80801(9) 0.0182(5) Uani 1 1 d . . . . .
H16 H 0.7542 0.8698 0.7858 0.022 Uiso 1 1 calc R U . . .
C17 C 0.8845(2) 0.9068(2) 0.78136(12) 0.0299(7) Uani 1 1 d . . . . .
H17A H 0.9368 0.9083 0.8033 0.045 Uiso 1 1 calc R U . . .
H17B H 0.8700 0.9718 0.7705 0.045 Uiso 1 1 calc R U . . .
H17C H 0.8957 0.8668 0.7532 0.045 Uiso 1 1 calc R U . . .
C18 C 0.7913(2) 0.9241(2) 0.85341(10) 0.0236(6) Uani 1 1 d . . . . .
H18A H 0.7391 0.8998 0.8686 0.035 Uiso 1 1 calc R U . . .
H18B H 0.7821 0.9912 0.8443 0.035 Uiso 1 1 calc R U . . .
H18C H 0.8421 0.9191 0.8764 0.035 Uiso 1 1 calc R U . . .
C19 C 0.54263(17) 0.78804(19) 0.67797(9) 0.0172(5) Uani 1 1 d . . . . .
C20 C 0.57747(18) 0.86824(19) 0.65500(10) 0.0206(5) Uani 1 1 d . . . . .
C21 C 0.5600(2) 0.8810(2) 0.60549(10) 0.0280(7) Uani 1 1 d . . . . .
H21 H 0.5841 0.9345 0.5897 0.034 Uiso 1 1 calc R U . . .
C22 C 0.5080(2) 0.8168(2) 0.57897(10) 0.0308(7) Uani 1 1 d . . . . .
H22 H 0.4970 0.8260 0.5451 0.037 Uiso 1 1 calc R U . . .
C23 C 0.4724(2) 0.7396(2) 0.60189(10) 0.0267(6) Uani 1 1 d . . . . .
H23 H 0.4364 0.6962 0.5835 0.032 Uiso 1 1 calc R U . . .
C24 C 0.48801(18) 0.7237(2) 0.65152(10) 0.0209(6) Uani 1 1 d . . . . .
C25 C 0.62933(18) 0.9446(2) 0.68352(10) 0.0224(6) Uani 1 1 d . . . . .
H25 H 0.6462 0.9175 0.7162 0.027 Uiso 1 1 calc R U . . .
C26 C 0.7133(2) 0.9731(2) 0.65978(13) 0.0329(7) Uani 1 1 d . . . . .
H26A H 0.7474 0.9157 0.6531 0.049 Uiso 1 1 calc R U . . .
H26B H 0.7480 1.0152 0.6816 0.049 Uiso 1 1 calc R U . . .
H26C H 0.6987 1.0068 0.6293 0.049 Uiso 1 1 calc R U . . .
C27 C 0.5715(2) 1.0326(2) 0.69126(11) 0.0280(6) Uani 1 1 d . . . . .
H27A H 0.5542 1.0610 0.6598 0.042 Uiso 1 1 calc R U . . .
H27B H 0.6043 1.0796 0.7112 0.042 Uiso 1 1 calc R U . . .
H27C H 0.5190 1.0132 0.7077 0.042 Uiso 1 1 calc R U . . .
C28 C 0.44346(19) 0.6401(2) 0.67509(10) 0.0228(6) Uani 1 1 d . . . . .
H28 H 0.4762 0.6263 0.7066 0.027 Uiso 1 1 calc R U . . .
C29 C 0.4429(2) 0.5485(2) 0.64448(12) 0.0346(7) Uani 1 1 d . . . . .
H29A H 0.3998 0.5549 0.6172 0.052 Uiso 1 1 calc R U . . .
H29B H 0.4273 0.4940 0.6646 0.052 Uiso 1 1 calc R U . . .
H29C H 0.5011 0.5382 0.6321 0.052 Uiso 1 1 calc R U . . .
C30 C 0.3485(2) 0.6651(2) 0.68617(12) 0.0304(7) Uani 1 1 d . . . . .
H30A H 0.3483 0.7208 0.7076 0.046 Uiso 1 1 calc R U . . .
H30B H 0.3217 0.6106 0.7021 0.046 Uiso 1 1 calc R U . . .
H30C H 0.3152 0.6797 0.6559 0.046 Uiso 1 1 calc R U . . .
C31 C 0.84136(17) 0.54419(18) 0.59554(8) 0.0152(5) Uani 1 1 d . . . . .
C32 C 0.83815(17) 0.44725(17) 0.58089(8) 0.0144(5) Uani 1 1 d . . . . .
C33 C 0.91380(17) 0.40676(18) 0.56402(8) 0.0166(5) Uani 1 1 d . . . . .
H33 H 0.9136 0.3414 0.5547 0.020 Uiso 1 1 calc R U . . .
C34 C 0.98964(18) 0.46009(19) 0.56055(9) 0.0183(5) Uani 1 1 d . . . . .
H34 H 1.0410 0.4308 0.5495 0.022 Uiso 1 1 calc R U . . .
C35 C 0.99072(17) 0.55572(19) 0.57311(9) 0.0173(5) Uani 1 1 d . . . . .
H35 H 1.0427 0.5919 0.5697 0.021 Uiso 1 1 calc R U . . .
C36 C 0.91669(17) 0.60030(18) 0.59074(8) 0.0155(5) Uani 1 1 d . . . . .
C37 C 0.75474(16) 0.38972(18) 0.57890(8) 0.0148(5) Uani 1 1 d . . . . .
C38 C 0.74328(17) 0.31246(18) 0.61054(9) 0.0163(5) Uani 1 1 d . . . . .
C39 C 0.66746(18) 0.25718(19) 0.60492(9) 0.0200(5) Uani 1 1 d . . . . .
H39 H 0.6597 0.2045 0.6260 0.024 Uiso 1 1 calc R U . . .
C40 C 0.60353(18) 0.2777(2) 0.56929(10) 0.0235(6) Uani 1 1 d . . . . .
H40 H 0.5520 0.2398 0.5662 0.028 Uiso 1 1 calc R U . . .
C41 C 0.61480(19) 0.3538(2) 0.53816(9) 0.0219(6) Uani 1 1 d . . . . .
H41 H 0.5706 0.3677 0.5138 0.026 Uiso 1 1 calc R U . . .
C42 C 0.68972(18) 0.41022(18) 0.54194(9) 0.0181(5) Uani 1 1 d . . . . .
C43 C 0.81108(17) 0.28539(18) 0.65038(9) 0.0173(5) Uani 1 1 d . . . . .
H43 H 0.8536 0.3394 0.6545 0.021 Uiso 1 1 calc R U . . .
C44 C 0.76921(19) 0.2687(2) 0.69937(9) 0.0223(6) Uani 1 1 d . . . . .
H44A H 0.7325 0.3236 0.7068 0.033 Uiso 1 1 calc R U . . .
H44B H 0.8154 0.2611 0.7250 0.033 Uiso 1 1 calc R U . . .
H44C H 0.7331 0.2108 0.6974 0.033 Uiso 1 1 calc R U . . .
C45 C 0.86183(18) 0.19631(19) 0.63614(10) 0.0213(6) Uani 1 1 d . . . . .
H45A H 0.8209 0.1433 0.6301 0.032 Uiso 1 1 calc R U . . .
H45B H 0.9042 0.1792 0.6625 0.032 Uiso 1 1 calc R U . . .
H45C H 0.8929 0.2095 0.6067 0.032 Uiso 1 1 calc R U . . .
C46 C 0.70439(19) 0.4863(2) 0.50399(10) 0.0221(6) Uani 1 1 d . . . . .
H46 H 0.7458 0.5344 0.5190 0.026 Uiso 1 1 calc R U . . .
C47 C 0.6213(2) 0.5395(2) 0.48718(11) 0.0294(7) Uani 1 1 d . . . . .
H47A H 0.5798 0.4946 0.4713 0.044 Uiso 1 1 calc R U . . .
H47B H 0.6360 0.5896 0.4642 0.044 Uiso 1 1 calc R U . . .
H47C H 0.5948 0.5685 0.5152 0.044 Uiso 1 1 calc R U . . .
C48 C 0.7491(2) 0.4414(2) 0.46110(10) 0.0306(7) Uani 1 1 d . . . . .
H48A H 0.8046 0.4123 0.4726 0.046 Uiso 1 1 calc R U . . .
H48B H 0.7603 0.4909 0.4371 0.046 Uiso 1 1 calc R U . . .
H48C H 0.7108 0.3923 0.4462 0.046 Uiso 1 1 calc R U . . .
C49 C 0.92062(17) 0.70577(18) 0.60082(9) 0.0174(5) Uani 1 1 d . . . . .
C50 C 0.87738(19) 0.77028(19) 0.56860(10) 0.0211(6) Uani 1 1 d . . . . .
C51 C 0.8839(2) 0.8678(2) 0.57761(10) 0.0254(6) Uani 1 1 d . . . . .
H51 H 0.8550 0.9114 0.5558 0.030 Uiso 1 1 calc R U . . .
C52 C 0.9314(2) 0.9025(2) 0.61749(11) 0.0263(6) Uani 1 1 d . . . . .
H52 H 0.9339 0.9693 0.6234 0.032 Uiso 1 1 calc R U . . .
C53 C 0.97529(19) 0.8401(2) 0.64879(10) 0.0228(6) Uani 1 1 d . . . . .
H53 H 1.0088 0.8646 0.6759 0.027 Uiso 1 1 calc R U . . .
C54 C 0.97125(17) 0.74089(19) 0.64115(9) 0.0187(5) Uani 1 1 d . . . . .
C55 C 0.8284(2) 0.7378(2) 0.52208(10) 0.0256(6) Uani 1 1 d . . . . .
H55 H 0.8229 0.6667 0.5232 0.031 Uiso 1 1 calc R U . . .
C56 C 0.7359(2) 0.7802(2) 0.51638(12) 0.0347(7) Uani 1 1 d . . . . .
H56A H 0.7036 0.7652 0.5452 0.052 Uiso 1 1 calc R U . . .
H56B H 0.7052 0.7527 0.4876 0.052 Uiso 1 1 calc R U . . .
H56C H 0.7398 0.8496 0.5127 0.052 Uiso 1 1 calc R U . . .
C57 C 0.8807(2) 0.7639(2) 0.47790(10) 0.0333(7) Uani 1 1 d . . . . .
H57A H 0.8518 0.7369 0.4486 0.050 Uiso 1 1 calc R U . . .
H57B H 0.9402 0.7380 0.4821 0.050 Uiso 1 1 calc R U . . .
H57C H 0.8836 0.8336 0.4748 0.050 Uiso 1 1 calc R U . . .
C58 C 1.02426(18) 0.67673(19) 0.67590(9) 0.0194(5) Uani 1 1 d . . . . .
H58 H 1.0059 0.6092 0.6694 0.023 Uiso 1 1 calc R U . . .
C59 C 1.00879(19) 0.6993(2) 0.72931(9) 0.0242(6) Uani 1 1 d . . . . .
H59A H 1.0372 0.7599 0.7383 0.036 Uiso 1 1 calc R U . . .
H59B H 1.0335 0.6480 0.7499 0.036 Uiso 1 1 calc R U . . .
H59C H 0.9458 0.7043 0.7337 0.036 Uiso 1 1 calc R U . . .
C60 C 1.12175(19) 0.6850(2) 0.66702(10) 0.0256(6) Uani 1 1 d . . . . .
H60A H 1.1319 0.6663 0.6336 0.038 Uiso 1 1 calc R U . . .
H60B H 1.1551 0.6429 0.6895 0.038 Uiso 1 1 calc R U . . .
H60C H 1.1408 0.7512 0.6723 0.038 Uiso 1 1 calc R U . . .
O61 O 0.81852(19) 0.47626(18) 0.98659(10) 0.0492(7) Uani 1 1 d D . . B .
C61 C 0.7618(3) 0.4120(2) 1.00723(12) 0.0448(9) Uani 1 1 d D . . B .
H61A H 0.7008 0.4353 1.0033 0.054 Uiso 1 1 calc R U . . .
H61B H 0.7771 0.4048 1.0423 0.054 Uiso 1 1 calc R U . . .
C62 C 0.7709(2) 0.3170(2) 0.98162(14) 0.0437(8) Uani 1 1 d D . . . .
H62A H 0.7255 0.3092 0.9551 0.052 Uiso 0.82 1 calc R U P A 1
H62B H 0.7675 0.2628 1.0045 0.052 Uiso 0.82 1 calc R U P A 1
H62C H 0.7500 0.3257 0.9474 0.052 Uiso 0.18 1 d R U P A 2
H62D H 0.7306 0.2712 0.9963 0.052 Uiso 0.18 1 d R U P A 2
C63 C 0.8644(3) 0.3259(3) 0.96157(18) 0.0443(12) Uani 0.82 1 d D . P B 1
H63A H 0.9030 0.2732 0.9734 0.053 Uiso 0.82 1 calc R U P B 1
H63B H 0.8618 0.3263 0.9257 0.053 Uiso 0.82 1 calc R U P B 1
C64 C 0.8956(3) 0.4225(3) 0.98226(15) 0.0466(9) Uani 1 1 d D . . . .
H64A H 0.9267 0.4141 1.0143 0.056 Uiso 0.82 1 calc R U P B 1
H64B H 0.9354 0.4542 0.9601 0.056 Uiso 0.82 1 calc R U P B 1
H64C H 0.9401 0.4668 0.9703 0.056 Uiso 0.18 1 d R U P B 2
H64D H 0.9158 0.4042 1.0156 0.056 Uiso 0.18 1 d R U P B 2
O62 O 0.8535(6) 0.2739(10) 0.9817(5) 0.040(3) Uiso 0.18 1 d D . P B 2
C63B C 0.8976(14) 0.3331(9) 0.9510(6) 0.034(6) Uiso 0.18 1 d D . P B 2
H63C H 0.8657 0.3416 0.9193 0.040 Uiso 0.18 1 calc R U P B 2
H63D H 0.9580 0.3108 0.9462 0.040 Uiso 0.18 1 calc R U P B 2

loop_
_atom_site_aniso_label
_atom_site_aniso_U_11
_atom_site_aniso_U_22
_atom_site_aniso_U_33
_atom_site_aniso_U_23
_atom_site_aniso_U_13
_atom_site_aniso_U_12
Br1 0.01867(15) 0.02037(15) 0.02820(14) 0.00259(11) 0.00339(12) -0.00137(10)
Br2 0.01782(15) 0.02048(15) 0.02204(13) 0.00048(10) -0.00094(11) 0.00226(10)
S1 0.0173(3) 0.0142(3) 0.0174(3) -0.0019(2) 0.0045(2) 0.0006(2)
S2 0.0193(3) 0.0194(3) 0.0145(3) 0.0000(2) 0.0017(2) 0.0064(2)
Si1 0.0130(3) 0.0138(3) 0.0144(3) -0.0012(2) 0.0014(3) -0.0003(2)
C1 0.0159(13) 0.0117(12) 0.0180(11) -0.0034(9) 0.0043(10) 0.0006(9)
C2 0.0174(13) 0.0125(12) 0.0190(12) -0.0006(9) 0.0017(10) -0.0021(10)
C3 0.0235(14) 0.0176(13) 0.0155(11) -0.0023(10) 0.0038(11) -0.0019(11)
C4 0.0206(14) 0.0164(13) 0.0199(12) -0.0022(10) 0.0064(11) -0.0001(10)
C5 0.0164(14) 0.0161(13) 0.0230(12) -0.0017(10) 0.0017(11) -0.0007(10)
C6 0.0182(13) 0.0098(12) 0.0201(12) -0.0026(10) 0.0009(10) -0.0008(9)
C7 0.0184(13) 0.0171(13) 0.0129(10) -0.0023(9) -0.0003(10) 0.0011(10)
C8 0.0216(14) 0.0187(13) 0.0158(11) -0.0017(10) 0.0004(11) -0.0014(11)
C9 0.0254(15) 0.0171(13) 0.0229(12) 0.0037(10) -0.0003(11) 0.0010(11)
C10 0.0175(14) 0.0254(15) 0.0257(13) 0.0021(11) -0.0022(11) 0.0021(11)
C11 0.0183(14) 0.0207(14) 0.0236(12) -0.0027(11) 0.0022(11) -0.0009(10)
C12 0.0188(14) 0.0181(13) 0.0158(11) -0.0028(10) 0.0021(10) 0.0004(10)
C13 0.0236(15) 0.0195(14) 0.0217(12) 0.0040(11) -0.0036(11) -0.0045(11)
C14 0.0341(18) 0.0186(14) 0.0345(15) 0.0052(12) -0.0075(13) -0.0068(12)
C15 0.0271(16) 0.0344(17) 0.0268(14) 0.0064(12) 0.0009(13) -0.0055(13)
C16 0.0184(14) 0.0164(13) 0.0196(12) -0.0021(10) 0.0002(10) 0.0002(10)
C17 0.0337(17) 0.0170(14) 0.0401(16) -0.0011(12) 0.0118(14) -0.0006(12)
C18 0.0282(16) 0.0189(14) 0.0236(13) -0.0049(11) 0.0010(12) 0.0003(11)
C19 0.0139(13) 0.0191(13) 0.0186(12) -0.0030(10) 0.0006(10) 0.0044(10)
C20 0.0172(14) 0.0213(14) 0.0235(13) 0.0017(11) 0.0029(11) 0.0044(10)
C21 0.0315(17) 0.0298(17) 0.0232(13) 0.0065(12) 0.0057(12) 0.0037(12)
C22 0.0337(18) 0.0404(18) 0.0180(13) 0.0012(13) -0.0024(12) 0.0072(14)
C23 0.0295(16) 0.0278(16) 0.0221(13) -0.0067(12) -0.0056(12) 0.0029(12)
C24 0.0198(14) 0.0192(14) 0.0232(13) -0.0040(11) -0.0024(11) 0.0041(10)
C25 0.0188(14) 0.0223(14) 0.0262(13) 0.0038(11) 0.0015(12) -0.0034(11)
C26 0.0270(17) 0.0235(16) 0.0489(19) 0.0046(14) 0.0084(15) -0.0031(12)
C27 0.0260(16) 0.0242(15) 0.0339(15) -0.0033(12) 0.0017(13) 0.0000(12)
C28 0.0249(15) 0.0184(14) 0.0245(13) -0.0032(11) -0.0062(11) -0.0013(11)
C29 0.0416(19) 0.0249(16) 0.0358(16) -0.0059(13) -0.0123(15) 0.0006(14)
C30 0.0238(16) 0.0284(16) 0.0383(16) 0.0020(13) -0.0044(13) -0.0044(12)
C31 0.0173(13) 0.0169(13) 0.0113(10) 0.0010(9) 0.0008(10) 0.0031(10)
C32 0.0176(13) 0.0144(12) 0.0109(10) 0.0032(9) -0.0005(9) 0.0014(10)
C33 0.0200(14) 0.0144(13) 0.0152(11) 0.0004(10) 0.0004(10) 0.0020(10)
C34 0.0181(14) 0.0206(14) 0.0164(11) -0.0016(10) 0.0017(10) 0.0027(10)
C35 0.0165(13) 0.0196(14) 0.0158(11) -0.0002(10) 0.0005(10) -0.0016(10)
C36 0.0191(14) 0.0152(13) 0.0120(10) 0.0006(9) -0.0011(10) 0.0017(10)
C37 0.0150(13) 0.0146(12) 0.0150(11) -0.0009(9) 0.0018(10) 0.0025(9)
C38 0.0184(13) 0.0149(12) 0.0159(11) -0.0012(9) 0.0043(10) 0.0012(10)
C39 0.0198(14) 0.0193(13) 0.0210(12) 0.0027(10) 0.0026(11) -0.0024(10)
C40 0.0184(14) 0.0264(15) 0.0257(13) -0.0013(12) 0.0010(11) -0.0039(11)
C41 0.0171(14) 0.0281(15) 0.0201(12) 0.0016(11) -0.0022(11) 0.0001(11)
C42 0.0202(14) 0.0186(13) 0.0152(11) 0.0007(10) -0.0001(10) 0.0005(10)
C43 0.0183(14) 0.0162(13) 0.0172(11) 0.0018(10) -0.0008(10) -0.0004(10)
C44 0.0274(15) 0.0222(14) 0.0171(12) 0.0032(11) 0.0004(11) 0.0009(11)
C45 0.0191(14) 0.0210(14) 0.0236(12) 0.0034(11) 0.0001(11) 0.0022(10)
C46 0.0238(15) 0.0225(14) 0.0195(12) 0.0048(11) -0.0038(11) -0.0042(11)
C47 0.0324(18) 0.0257(16) 0.0293(14) 0.0080(12) -0.0068(13) 0.0007(13)
C48 0.0309(17) 0.0411(18) 0.0198(13) 0.0085(13) 0.0021(12) 0.0000(13)
C49 0.0201(14) 0.0135(13) 0.0188(11) -0.0004(10) 0.0042(10) -0.0004(10)
C50 0.0258(15) 0.0168(13) 0.0209(12) -0.0004(10) 0.0017(11) 0.0011(11)
C51 0.0325(17) 0.0176(14) 0.0260(13) 0.0016(11) 0.0010(12) 0.0018(11)
C52 0.0317(17) 0.0144(14) 0.0329(14) -0.0039(12) 0.0031(13) -0.0004(11)
C53 0.0235(15) 0.0215(14) 0.0234(13) -0.0046(11) 0.0012(11) -0.0035(11)
C54 0.0185(14) 0.0161(13) 0.0219(12) -0.0015(10) 0.0049(11) -0.0016(10)
C55 0.0382(18) 0.0165(14) 0.0216(13) 0.0035(11) -0.0048(12) -0.0006(12)
C56 0.0388(19) 0.0290(17) 0.0351(16) 0.0068(13) -0.0112(14) 0.0003(14)
C57 0.051(2) 0.0259(16) 0.0225(13) -0.0016(12) -0.0002(14) -0.0002(14)
C58 0.0210(14) 0.0177(14) 0.0192(12) -0.0040(10) -0.0014(11) -0.0006(10)
C59 0.0255(16) 0.0269(15) 0.0200(13) -0.0051(11) -0.0024(11) 0.0019(11)
C60 0.0208(15) 0.0273(16) 0.0286(14) -0.0038(12) 0.0007(12) 0.0010(12)
O61 0.0577(18) 0.0372(15) 0.0527(15) -0.0029(12) 0.0030(14) -0.0006(12)
C61 0.067(3) 0.036(2) 0.0327(16) 0.0084(15) 0.0137(17) 0.0036(17)
C62 0.049(2) 0.0331(19) 0.0490(19) 0.0018(16) 0.0056(18) -0.0072(16)
C63 0.068(4) 0.030(2) 0.037(2) -0.0009(19) 0.016(3) 0.012(2)
C64 0.038(2) 0.049(2) 0.052(2) -0.0064(18) -0.0054(17) -0.0016(16)

loop_
_atom_type_symbol
_atom_type_description
_atom_type_scat_dispersion_real
_atom_type_scat_dispersion_imag
_atom_type_scat_source
C C 0.0181 0.0091 'International Tables Vol C Tables 4.2.6.8 and 6.1.1.4'
H H 0.0000 0.0000 'International Tables Vol C Tables 4.2.6.8 and 6.1.1.4'
O O 0.0492 0.0322 'International Tables Vol C Tables 4.2.6.8 and 6.1.1.4'
Si Si 0.2541 0.3302 'International Tables Vol C Tables 4.2.6.8 and 6.1.1.4'
S S 0.3331 0.5567 'International Tables Vol C Tables 4.2.6.8 and 6.1.1.4'
Br Br -0.6763 1.2805 'International Tables Vol C Tables 4.2.6.8 and 6.1.1.4'

loop_
_geom_angle_atom_site_label_1
_geom_angle_atom_site_label_2
_geom_angle_atom_site_label_3
_geom_angle
C1 S1 Si1 108.73(8)
C31 S2 Si1 107.08(8)
S1 Si1 S2 101.21(4)
S1 Si1 Br1 110.73(3)
S2 Si1 Br1 112.65(4)
S1 Si1 Br2 115.08(4)
S2 Si1 Br2 112.29(3)
Br1 Si1 Br2 105.13(3)
C6 C1 C2 121.7(2)
C6 C1 S1 117.55(18)
C2 C1 S1 120.0(2)
C3 C2 C1 117.6(2)
C3 C2 C7 120.6(2)
C1 C2 C7 121.8(2)
C4 C3 C2 121.6(2)
C4 C3 H3 119.2
C2 C3 H3 119.2
C3 C4 C5 119.8(2)
C3 C4 H4 120.1
C5 C4 H4 120.1
C4 C5 C6 121.2(3)
C4 C5 H5 119.4
C6 C5 H5 119.4
C5 C6 C1 118.0(2)
C5 C6 C19 119.1(2)
C1 C6 C19 122.7(2)
C12 C7 C8 120.8(2)
C12 C7 C2 119.4(2)
C8 C7 C2 119.9(2)
C9 C8 C7 118.5(2)
C9 C8 C13 118.8(2)
C7 C8 C13 122.6(2)
C10 C9 C8 121.0(3)
C10 C9 H9 119.5
C8 C9 H9 119.5
C9 C10 C11 120.2(3)
C9 C10 H10 119.9
C11 C10 H10 119.9
C10 C11 C12 120.8(3)
C10 C11 H11 119.6
C12 C11 H11 119.6
C11 C12 C7 118.8(2)
C11 C12 C16 119.9(2)
C7 C12 C16 121.0(2)
C8 C13 C14 113.5(2)
C8 C13 C15 109.5(2)
C14 C13 C15 109.0(2)
C8 C13 H13 108.2
C14 C13 H13 108.2
C15 C13 H13 108.2
C13 C14 H14A 109.5
C13 C14 H14B 109.5
H14A C14 H14B 109.5
C13 C14 H14C 109.5
H14A C14 H14C 109.5
H14B C14 H14C 109.5
C13 C15 H15A 109.5
C13 C15 H15B 109.5
H15A C15 H15B 109.5
C13 C15 H15C 109.5
H15A C15 H15C 109.5
H15B C15 H15C 109.5
C12 C16 C17 114.7(2)
C12 C16 C18 108.2(2)
C17 C16 C18 110.5(2)
C12 C16 H16 107.8
C17 C16 H16 107.8
C18 C16 H16 107.8
C16 C17 H17A 109.5
C16 C17 H17B 109.5
H17A C17 H17B 109.5
C16 C17 H17C 109.5
H17A C17 H17C 109.5
H17B C17 H17C 109.5
C16 C18 H18A 109.5
C16 C18 H18B 109.5
H18A C18 H18B 109.5
C16 C18 H18C 109.5
H18A C18 H18C 109.5
H18B C18 H18C 109.5
C24 C19 C20 120.3(2)
C24 C19 C6 120.1(2)
C20 C19 C6 119.6(2)
C21 C20 C19 119.2(3)
C21 C20 C25 119.1(3)
C19 C20 C25 121.6(2)
C22 C21 C20 120.9(3)
C22 C21 H21 119.6
C20 C21 H21 119.6
C23 C22 C21 119.7(3)
C23 C22 H22 120.2
C21 C22 H22 120.2
C22 C23 C24 121.6(3)
C22 C23 H23 119.2
C24 C23 H23 119.2
C23 C24 C19 118.3(3)
C23 C24 C28 119.1(3)
C19 C24 C28 122.6(2)
C26 C25 C20 112.8(2)
C26 C25 C27 110.7(2)
C20 C25 C27 110.2(2)
C26 C25 H25 107.6
C20 C25 H25 107.6
C27 C25 H25 107.6
C25 C26 H26A 109.5
C25 C26 H26B 109.5
H26A C26 H26B 109.5
C25 C26 H26C 109.5
H26A C26 H26C 109.5
H26B C26 H26C 109.5
C25 C27 H27A 109.5
C25 C27 H27B 109.5
H27A C27 H27B 109.5
C25 C27 H27C 109.5
H27A C27 H27C 109.5
H27B C27 H27C 109.5
C24 C28 C29 113.4(2)
C24 C28 C30 111.0(2)
C29 C28 C30 108.6(3)
C24 C28 H28 107.8
C29 C28 H28 107.8
C30 C28 H28 107.8
C28 C29 H29A 109.5
C28 C29 H29B 109.5
H29A C29 H29B 109.5
C28 C29 H29C 109.5
H29A C29 H29C 109.5
H29B C29 H29C 109.5
C28 C30 H30A 109.5
C28 C30 H30B 109.5
H30A C30 H30B 109.5
C28 C30 H30C 109.5
H30A C30 H30C 109.5
H30B C30 H30C 109.5
C36 C31 C32 121.7(2)
C36 C31 S2 118.45(19)
C32 C31 S2 119.4(2)
C33 C32 C31 118.0(2)
C33 C32 C37 119.1(2)
C31 C32 C37 122.7(2)
C34 C33 C32 121.1(2)
C34 C33 H33 119.4
C32 C33 H33 119.4
C35 C34 C33 120.2(2)
C35 C34 H34 119.9
C33 C34 H34 119.9
C34 C35 C36 121.2(2)
C34 C35 H35 119.4
C36 C35 H35 119.4
C35 C36 C31 117.6(2)
C35 C36 C49 118.5(2)
C31 C36 C49 123.8(2)
C38 C37 C42 119.9(2)
C38 C37 C32 121.3(2)
C42 C37 C32 118.6(2)
C39 C38 C37 119.0(2)
C39 C38 C43 118.3(2)
C37 C38 C43 122.6(2)
C40 C39 C38 121.2(2)
C40 C39 H39 119.4
C38 C39 H39 119.4
C39 C40 C41 119.8(3)
C39 C40 H40 120.1
C41 C40 H40 120.1
C40 C41 C42 121.2(3)
C40 C41 H41 119.4
C42 C41 H41 119.4
C41 C42 C37 119.0(2)
C41 C42 C46 119.7(2)
C37 C42 C46 121.1(2)
C38 C43 C45 110.7(2)
C38 C43 C44 112.0(2)
C45 C43 C44 109.9(2)
C38 C43 H43 108.1
C45 C43 H43 108.1
C44 C43 H43 108.1
C43 C44 H44A 109.5
C43 C44 H44B 109.5
H44A C44 H44B 109.5
C43 C44 H44C 109.5
H44A C44 H44C 109.5
H44B C44 H44C 109.5
C43 C45 H45A 109.5
C43 C45 H45B 109.5
H45A C45 H45B 109.5
C43 C45 H45C 109.5
H45A C45 H45C 109.5
H45B C45 H45C 109.5
C42 C46 C47 113.8(2)
C42 C46 C48 109.5(2)
C47 C46 C48 111.2(2)
C42 C46 H46 107.4
C47 C46 H46 107.4
C48 C46 H46 107.4
C46 C47 H47A 109.5
C46 C47 H47B 109.5
H47A C47 H47B 109.5
C46 C47 H47C 109.5
H47A C47 H47C 109.5
H47B C47 H47C 109.5
C46 C48 H48A 109.5
C46 C48 H48B 109.5
H48A C48 H48B 109.5
C46 C48 H48C 109.5
H48A C48 H48C 109.5
H48B C48 H48C 109.5
C50 C49 C54 119.8(2)
C50 C49 C36 119.9(2)
C54 C49 C36 120.2(2)
C51 C50 C49 119.3(3)
C51 C50 C55 118.1(2)
C49 C50 C55 122.5(2)
C52 C51 C50 121.3(3)
C52 C51 H51 119.4
C50 C51 H51 119.4
C51 C52 C53 119.9(3)
C51 C52 H52 120.0
C53 C52 H52 120.0
C52 C53 C54 121.0(3)
C52 C53 H53 119.5
C54 C53 H53 119.5
C53 C54 C49 118.7(2)
C53 C54 C58 118.1(2)
C49 C54 C58 123.1(2)
C50 C55 C57 110.2(2)
C50 C55 C56 112.5(2)
C57 C55 C56 109.9(2)
C50 C55 H55 108.0
C57 C55 H55 108.0
C56 C55 H55 108.0
C55 C56 H56A 109.5
C55 C56 H56B 109.5
H56A C56 H56B 109.5
C55 C56 H56C 109.5
H56A C56 H56C 109.5
H56B C56 H56C 109.5
C55 C57 H57A 109.5
C55 C57 H57B 109.5
H57A C57 H57B 109.5
C55 C57 H57C 109.5
H57A C57 H57C 109.5
H57B C57 H57C 109.5
C54 C58 C60 110.4(2)
C54 C58 C59 112.5(2)
C60 C58 C59 109.7(2)
C54 C58 H58 108.1
C60 C58 H58 108.1
C59 C58 H58 108.1
C58 C59 H59A 109.5
C58 C59 H59B 109.5
H59A C59 H59B 109.5
C58 C59 H59C 109.5
H59A C59 H59C 109.5
H59B C59 H59C 109.5
C58 C60 H60A 109.5
C58 C60 H60B 109.5
H60A C60 H60B 109.5
C58 C60 H60C 109.5
H60A C60 H60C 109.5
H60B C60 H60C 109.5
C61 O61 C64 103.3(3)
O61 C61 C62 107.6(3)
O61 C61 H61A 110.2
C62 C61 H61A 110.2
O61 C61 H61B 110.2
C62 C61 H61B 110.2
H61A C61 H61B 108.5
O62 C62 C61 118.8(6)
C61 C62 C63 101.6(3)
C61 C62 H62A 111.4
C63 C62 H62A 111.4
C61 C62 H62B 111.4
C63 C62 H62B 111.4
H62A C62 H62B 109.3
O62 C62 H62C 107.6
C61 C62 H62C 107.7
O62 C62 H62D 107.5
C61 C62 H62D 107.7
H62C C62 H62D 107.1
C64 C63 C62 102.2(3)
C64 C63 H63A 111.3
C62 C63 H63A 111.3
C64 C63 H63B 111.3
C62 C63 H63B 111.3
H63A C63 H63B 109.2
O61 C64 C63B 121.9(9)
O61 C64 C63 104.9(3)
O61 C64 H64A 110.8
C63 C64 H64A 110.8
O61 C64 H64B 110.8
C63 C64 H64B 110.8
H64A C64 H64B 108.8
O61 C64 H64C 106.6
C63B C64 H64C 107.0
O61 C64 H64D 106.5
C63B C64 H64D 107.5
H64C C64 H64D 106.5
C63B O62 C62 102.0(12)
O62 C63B C64 97.0(10)
O62 C63B H63C 112.4
C64 C63B H63C 112.4
O62 C63B H63D 112.4
C64 C63B H63D 112.4
H63C C63B H63D 109.9

loop_
_geom_bond_atom_site_label_1
_geom_bond_atom_site_label_2
_geom_bond_distance
Br1 Si1 2.1942(7)
Br2 Si1 2.2043(7)
S1 C1 1.791(3)
S1 Si1 2.1064(9)
S2 C31 1.784(3)
S2 Si1 2.1138(9)
C1 C6 1.409(4)
C1 C2 1.411(3)
C2 C3 1.397(4)
C2 C7 1.503(4)
C3 C4 1.381(4)
C3 H3 0.9500
C4 C5 1.391(4)
C4 H4 0.9500
C5 C6 1.392(4)
C5 H5 0.9500
C6 C19 1.505(3)
C7 C12 1.408(4)
C7 C8 1.412(4)
C8 C9 1.393(4)
C8 C13 1.524(4)
C9 C10 1.385(4)
C9 H9 0.9500
C10 C11 1.389(4)
C10 H10 0.9500
C11 C12 1.391(4)
C11 H11 0.9500
C12 C16 1.525(4)
C13 C14 1.534(4)
C13 C15 1.536(4)
C13 H13 1.0000
C14 H14A 0.9800
C14 H14B 0.9800
C14 H14C 0.9800
C15 H15A 0.9800
C15 H15B 0.9800
C15 H15C 0.9800
C16 C17 1.530(4)
C16 C18 1.532(3)
C16 H16 1.0000
C17 H17A 0.9800
C17 H17B 0.9800
C17 H17C 0.9800
C18 H18A 0.9800
C18 H18B 0.9800
C18 H18C 0.9800
C19 C24 1.408(4)
C19 C20 1.407(4)
C20 C21 1.392(4)
C20 C25 1.526(4)
C21 C22 1.385(4)
C21 H21 0.9500
C22 C23 1.379(4)
C22 H22 0.9500
C23 C24 1.398(4)
C23 H23 0.9500
C24 C28 1.516(4)
C25 C26 1.524(4)
C25 C27 1.537(4)
C25 H25 1.0000
C26 H26A 0.9800
C26 H26B 0.9800
C26 H26C 0.9800
C27 H27A 0.9800
C27 H27B 0.9800
C27 H27C 0.9800
C28 C29 1.536(4)
C28 C30 1.538(4)
C28 H28 1.0000
C29 H29A 0.9800
C29 H29B 0.9800
C29 H29C 0.9800
C30 H30A 0.9800
C30 H30B 0.9800
C30 H30C 0.9800
C31 C36 1.406(4)
C31 C32 1.416(4)
C32 C33 1.389(4)
C32 C37 1.507(4)
C33 C34 1.386(4)
C33 H33 0.9500
C34 C35 1.383(4)
C34 H34 0.9500
C35 C36 1.401(4)
C35 H35 0.9500
C36 C49 1.503(4)
C37 C38 1.407(3)
C37 C42 1.418(4)
C38 C39 1.396(4)
C38 C43 1.522(3)
C39 C40 1.382(4)
C39 H39 0.9500
C40 C41 1.385(4)
C40 H40 0.9500
C41 C42 1.391(4)
C41 H41 0.9500
C42 C46 1.519(3)
C43 C45 1.530(4)
C43 C44 1.543(3)
C43 H43 1.0000
C44 H44A 0.9800
C44 H44B 0.9800
C44 H44C 0.9800
C45 H45A 0.9800
C45 H45B 0.9800
C45 H45C 0.9800
C46 C47 1.524(4)
C46 C48 1.531(4)
C46 H46 1.0000
C47 H47A 0.9800
C47 H47B 0.9800
C47 H47C 0.9800
C48 H48A 0.9800
C48 H48B 0.9800
C48 H48C 0.9800
C49 C50 1.409(4)
C49 C54 1.413(4)
C50 C51 1.391(4)
C50 C55 1.524(4)
C51 C52 1.377(4)
C51 H51 0.9500
C52 C53 1.379(4)
C52 H52 0.9500
C53 C54 1.406(4)
C53 H53 0.9500
C54 C58 1.519(4)
C55 C57 1.536(4)
C55 C56 1.534(4)
C55 H55 1.0000
C56 H56A 0.9800
C56 H56B 0.9800
C56 H56C 0.9800
C57 H57A 0.9800
C57 H57B 0.9800
C57 H57C 0.9800
C58 C60 1.527(4)
C58 C59 1.538(3)
C58 H58 1.0000
C59 H59A 0.9800
C59 H59B 0.9800
C59 H59C 0.9800
C60 H60A 0.9800
C60 H60B 0.9800
C60 H60C 0.9800
O61 C61 1.391(4)
O61 C64 1.408(5)
C61 C62 1.516(4)
C61 H61A 0.9900
C61 H61B 0.9900
C62 O62 1.399(9)
C62 C63 1.563(5)
C62 H62A 0.9900
C62 H62B 0.9900
C62 H62C 0.9901
C62 H62D 0.9900
C63 C64 1.534(5)
C63 H63A 0.9900
C63 H63B 0.9900
C64 C63B 1.521(8)
C64 H64A 0.9900
C64 H64B 0.9900
C64 H64C 0.9900
C64 H64D 0.9901
O62 C63B 1.384(10)
C63B H63C 0.9900
C63B H63D 0.9900

loop_
_geom_torsion_atom_site_label_1
_geom_torsion_atom_site_label_2
_geom_torsion_atom_site_label_3
_geom_torsion_atom_site_label_4
_geom_torsion
Si1 S1 C1 C6 -99.25(19)
Si1 S1 C1 C2 90.6(2)
C6 C1 C2 C3 -1.3(4)
S1 C1 C2 C3 168.41(19)
C6 C1 C2 C7 -179.4(2)
S1 C1 C2 C7 -9.7(3)
C1 C2 C3 C4 0.6(4)
C7 C2 C3 C4 178.7(2)
C2 C3 C4 C5 0.4(4)
C3 C4 C5 C6 -0.9(4)
C4 C5 C6 C1 0.3(4)
C4 C5 C6 C19 -176.5(2)
C2 C1 C6 C5 0.8(4)
S1 C1 C6 C5 -169.12(19)
C2 C1 C6 C19 177.5(2)
S1 C1 C6 C19 7.6(3)
C3 C2 C7 C12 -104.1(3)
C1 C2 C7 C12 74.0(3)
C3 C2 C7 C8 74.2(3)
C1 C2 C7 C8 -107.8(3)
C12 C7 C8 C9 -2.9(4)
C2 C7 C8 C9 178.9(2)
C12 C7 C8 C13 173.7(2)
C2 C7 C8 C13 -4.5(4)
C7 C8 C9 C10 0.5(4)
C13 C8 C9 C10 -176.2(2)
C8 C9 C10 C11 1.9(4)
C9 C10 C11 C12 -2.0(4)
C10 C11 C12 C7 -0.3(4)
C10 C11 C12 C16 173.6(2)
C8 C7 C12 C11 2.8(4)
C2 C7 C12 C11 -179.0(2)
C8 C7 C12 C16 -171.0(2)
C2 C7 C12 C16 7.2(3)
C9 C8 C13 C14 -43.1(3)
C7 C8 C13 C14 140.3(2)
C9 C8 C13 C15 79.0(3)
C7 C8 C13 C15 -97.6(3)
C11 C12 C16 C17 41.4(3)
C7 C12 C16 C17 -144.8(3)
C11 C12 C16 C18 -82.4(3)
C7 C12 C16 C18 91.3(3)
C5 C6 C19 C24 -76.2(3)
C1 C6 C19 C24 107.2(3)
C5 C6 C19 C20 101.3(3)
C1 C6 C19 C20 -75.3(3)
C24 C19 C20 C21 -2.5(4)
C6 C19 C20 C21 -180.0(2)
C24 C19 C20 C25 173.8(2)
C6 C19 C20 C25 -3.6(4)
C19 C20 C21 C22 1.0(4)
C25 C20 C21 C22 -175.4(3)
C20 C21 C22 C23 0.5(5)
C21 C22 C23 C24 -0.6(5)
C22 C23 C24 C19 -0.9(4)
C22 C23 C24 C28 177.1(3)
C20 C19 C24 C23 2.4(4)
C6 C19 C24 C23 179.9(3)
C20 C19 C24 C28 -175.5(2)
C6 C19 C24 C28 2.0(4)
C21 C20 C25 C26 -49.7(4)
C19 C20 C25 C26 134.0(3)
C21 C20 C25 C27 74.6(3)
C19 C20 C25 C27 -101.7(3)
C23 C24 C28 C29 42.0(4)
C19 C24 C28 C29 -140.1(3)
C23 C24 C28 C30 -80.7(3)
C19 C24 C28 C30 97.2(3)
Si1 S2 C31 C36 -93.88(19)
Si1 S2 C31 C32 93.57(18)
C36 C31 C32 C33 3.7(3)
S2 C31 C32 C33 175.99(18)
C36 C31 C32 C37 -171.0(2)
S2 C31 C32 C37 1.3(3)
C31 C32 C33 C34 -1.5(3)
C37 C32 C33 C34 173.4(2)
C32 C33 C34 C35 -1.2(4)
C33 C34 C35 C36 1.7(4)
C34 C35 C36 C31 0.5(4)
C34 C35 C36 C49 -176.3(2)
C32 C31 C36 C35 -3.2(3)
S2 C31 C36 C35 -175.56(18)
C32 C31 C36 C49 173.4(2)
S2 C31 C36 C49 1.0(3)
C33 C32 C37 C38 72.3(3)
C31 C32 C37 C38 -113.1(3)
C33 C32 C37 C42 -103.0(3)
C31 C32 C37 C42 71.6(3)
C42 C37 C38 C39 -0.1(4)
C32 C37 C38 C39 -175.4(2)
C42 C37 C38 C43 178.9(2)
C32 C37 C38 C43 3.6(4)
C37 C38 C39 C40 -0.7(4)
C43 C38 C39 C40 -179.7(2)
C38 C39 C40 C41 0.6(4)
C39 C40 C41 C42 0.2(4)
C40 C41 C42 C37 -0.9(4)
C40 C41 C42 C46 173.5(2)
C38 C37 C42 C41 0.9(4)
C32 C37 C42 C41 176.3(2)
C38 C37 C42 C46 -173.5(2)
C32 C37 C42 C46 1.9(4)
C39 C38 C43 C45 74.6(3)
C37 C38 C43 C45 -104.4(3)
C39 C38 C43 C44 -48.4(3)
C37 C38 C43 C44 132.6(2)
C41 C42 C46 C47 39.2(4)
C37 C42 C46 C47 -146.4(3)
C41 C42 C46 C48 -85.9(3)
C37 C42 C46 C48 88.4(3)
C35 C36 C49 C50 104.4(3)
C31 C36 C49 C50 -72.1(3)
C35 C36 C49 C54 -72.3(3)
C31 C36 C49 C54 111.2(3)
C54 C49 C50 C51 -1.3(4)
C36 C49 C50 C51 -178.0(2)
C54 C49 C50 C55 174.5(2)
C36 C49 C50 C55 -2.2(4)
C49 C50 C51 C52 -0.3(4)
C55 C50 C51 C52 -176.3(3)
C50 C51 C52 C53 1.5(5)
C51 C52 C53 C54 -1.1(4)
C52 C53 C54 C49 -0.5(4)
C52 C53 C54 C58 177.5(3)
C50 C49 C54 C53 1.6(4)
C36 C49 C54 C53 178.4(2)
C50 C49 C54 C58 -176.2(2)
C36 C49 C54 C58 0.5(4)
C51 C50 C55 C57 69.5(3)
C49 C50 C55 C57 -106.3(3)
C51 C50 C55 C56 -53.6(4)
C49 C50 C55 C56 130.6(3)
C53 C54 C58 C60 -72.3(3)
C49 C54 C58 C60 105.5(3)
C53 C54 C58 C59 50.4(3)
C49 C54 C58 C59 -131.7(3)
C64 O61 C61 C62 -43.3(4)
O61 C61 C62 O62 57.7(8)
O61 C61 C62 C63 23.3(4)
O62 C62 C63 C64 -119.6(10)
C61 C62 C63 C64 3.7(4)
C61 O61 C64 C63B 61.8(8)
C61 O61 C64 C63 45.0(4)
C62 C63 C64 O61 -29.2(4)
C62 C63 C64 C63B -170(2)
C61 C62 O62 C63B -70.8(11)
C63 C62 O62 C63B -1.8(7)
C62 O62 C63B C64 64.1(14)
O61 C64 C63B O62 -74.0(15)
C63 C64 C63B O62 -28.3(13)
